data_7200179
loop_
_publ_author_name
'Jian, Fangfang'
'Zheng, Jian'
'Li, Yufeng'
'Wang, Jing'

_publ_section_title
;
 Novel ((3Z,5Z)-3,5-bis(phenylimino)-1,2-dithiolan-4-yl) and
 3H-[1,2]dithiolo[3,4-b]quinolin-4(9H)-one heterocycles: an effective
 and facile green route
;
_journal_issue 2
_journal_name_full 'Green Chemistry'
_journal_page_first 215
_journal_paper_doi 10.1039/b808949c
_journal_volume 11
_journal_year 2009
_chemical_formula_sum 'C22 H14 Cl2 N2 O S2'
_chemical_formula_weight 457.37
_chemical_name_systematic
;
?
;
_space_group_IT_number 2
_symmetry_cell_setting triclinic
_symmetry_space_group_name_Hall '-P 1'
_symmetry_space_group_name_H-M 'P -1'
_atom_sites_solution_hydrogens geom
_atom_sites_solution_primary direct
_atom_sites_solution_secondary difmap
_audit_creation_method SHELXL-97
_cell_angle_alpha 87.60(3)
_cell_angle_beta 85.58(3)
_cell_angle_gamma 78.10(3)
_cell_formula_units_Z 2
_cell_length_a 10.084(2)
_cell_length_b 10.331(2)
_cell_length_c 10.414(2)
_cell_measurement_reflns_used 25
_cell_measurement_temperature 293(2)
_cell_measurement_theta_max 26.97
_cell_measurement_theta_min 1.96
_cell_volume 1058.1(4)
_computing_cell_refinement 'Bruker XSCANS'
_computing_data_collection 'Bruker XSCANS'
_computing_data_reduction 'Bruker SHELXTL'
_computing_molecular_graphics 'Bruker SHELXTL'
_computing_publication_material 'Bruker SHELXTL'
_computing_structure_refinement 'SHELXL-97 (Sheldrick, 1997)'
_computing_structure_solution 'SHELXS-97 (Sheldrick, 1990)'
_diffrn_ambient_temperature 293(2)
_diffrn_measured_fraction_theta_full 1.000
_diffrn_measured_fraction_theta_max 1.000
_diffrn_measurement_device_type 'Bruker P4'
_diffrn_measurement_method '\w scans'
_diffrn_radiation_monochromator graphite
_diffrn_radiation_source 'fine-focus sealed tube'
_diffrn_radiation_type MoK\a
_diffrn_radiation_wavelength 0.71073
_diffrn_reflns_av_R_equivalents 0.0464
_diffrn_reflns_av_sigmaI/netI 0.0939
_diffrn_reflns_limit_h_max 12
_diffrn_reflns_limit_h_min 0
_diffrn_reflns_limit_k_max 13
_diffrn_reflns_limit_k_min -12
_diffrn_reflns_limit_l_max 13
_diffrn_reflns_limit_l_min -13
_diffrn_reflns_number 4872
_diffrn_reflns_theta_full 26.97
_diffrn_reflns_theta_max 26.97
_diffrn_reflns_theta_min 1.96
_diffrn_standards_decay_% 0
_diffrn_standards_interval_count 200
_diffrn_standards_number 3
_exptl_absorpt_coefficient_mu 0.520
_exptl_absorpt_correction_type none
_exptl_crystal_colour colorless
_exptl_crystal_density_diffrn 1.436
_exptl_crystal_density_method 'not measured'
_exptl_crystal_description block
_exptl_crystal_F_000 468
_exptl_crystal_size_max 0.34
_exptl_crystal_size_mid 0.25
_exptl_crystal_size_min 0.20
_refine_diff_density_max 0.438
_refine_diff_density_min -0.490
_refine_diff_density_rms 0.078
_refine_ls_extinction_coef 0.007(3)
_refine_ls_extinction_expression Fc^*^=kFc[1+0.001xFc^2^\l^3^/sin(2\q)]^-1/4^
_refine_ls_extinction_method SHELXL
_refine_ls_goodness_of_fit_ref 0.965
_refine_ls_hydrogen_treatment constr
_refine_ls_matrix_type full
_refine_ls_number_parameters 263
_refine_ls_number_reflns 4604
_refine_ls_number_restraints 0
_refine_ls_restrained_S_all 0.965
_refine_ls_R_factor_all 0.1616
_refine_ls_R_factor_gt 0.0668
_refine_ls_shift/su_max 0.000
_refine_ls_shift/su_mean 0.000
_refine_ls_structure_factor_coef Fsqd
_refine_ls_weighting_details 'calc w=1/[\s^2^(Fo^2^)+(0.1044P)^2^+0.0000P] where P=(Fo^2^+2Fc^2^)/3'
_refine_ls_weighting_scheme calc
_refine_ls_wR_factor_gt 0.1577
_refine_ls_wR_factor_ref 0.2053
_reflns_number_gt 2192
_reflns_number_total 4604
_reflns_threshold_expression >2sigma(I)
_cod_data_source_file b808949c.txt
_cod_data_source_block 1e
_cod_depositor_comments
;
The following automatic conversions were performed:
'_symmetry_cell_setting' value 'Triclinic' changed to 'triclinic'
according to '/home/saulius/struct/CIF-dictionaries/cif_core.dic'
dictionary named 'cif_core.dic' version 2.4.1 from 2010-06-29.

Automatic conversion script
Id: cif_fix_enum 1527 2010-12-29 10:47:43Z saulius 
;
_cod_original_sg_symbol_H-M P-1
_cod_database_code 7200179

loop_
_symmetry_equiv_pos_as_xyz
'x, y, z'
'-x, -y, -z'

loop_
_atom_site_label
_atom_site_type_symbol
_atom_site_fract_x
_atom_site_fract_y
_atom_site_fract_z
_atom_site_U_iso_or_equiv
_atom_site_adp_type
_atom_site_occupancy
_atom_site_symmetry_multiplicity
_atom_site_calc_flag
_atom_site_refinement_flags
_atom_site_disorder_assembly
_atom_site_disorder_group
Cl1 Cl -0.30253(16) 0.1448(2) 0.95117(15) 0.0904(6) Uani 1 1 d . . .
Cl2 Cl 0.28010(14) 0.10702(15) 0.69545(15) 0.0716(5) Uani 1 1 d . . .
S1 S 0.34108(15) 0.47932(15) 0.93360(13) 0.0667(5) Uani 1 1 d . . .
S2 S 0.33233(14) 0.59898(14) 0.76873(13) 0.0625(5) Uani 1 1 d . . .
O1 O 0.0151(3) 0.4067(4) 0.6122(3) 0.0620(10) Uani 1 1 d . . .
N1 N 0.1741(4) 0.5798(4) 0.5868(3) 0.0511(10) Uani 1 1 d . . .
H1A H 0.1084 0.5537 0.5545 0.061 Uiso 1 1 calc R . .
N2 N 0.1750(4) 0.3085(4) 0.9763(3) 0.0487(10) Uani 1 1 d . . .
C1 C 0.1723(7) 0.8063(6) 0.5168(5) 0.0723(17) Uani 1 1 d . . .
H1B H 0.0896 0.8337 0.5636 0.087 Uiso 1 1 calc R . .
C2 C 0.2373(8) 0.8981(6) 0.4451(6) 0.085(2) Uani 1 1 d . . .
H2B H 0.1976 0.9877 0.4458 0.102 Uiso 1 1 calc R . .
C3 C 0.3567(8) 0.8566(8) 0.3755(6) 0.090(2) Uani 1 1 d . . .
H3A H 0.3988 0.9180 0.3297 0.108 Uiso 1 1 calc R . .
C4 C 0.4144(7) 0.7280(8) 0.3724(6) 0.087(2) Uani 1 1 d . . .
H4A H 0.4954 0.7007 0.3228 0.105 Uiso 1 1 calc R . .
C5 C 0.3551(6) 0.6346(6) 0.4420(6) 0.0713(16) Uani 1 1 d . . .
H5A H 0.3957 0.5453 0.4394 0.086 Uiso 1 1 calc R . .
C6 C 0.2358(5) 0.6762(5) 0.5146(4) 0.0466(12) Uani 1 1 d . . .
C7 C 0.2121(4) 0.5286(5) 0.7000(4) 0.0438(11) Uani 1 1 d . . .
C8 C 0.1633(4) 0.4270(4) 0.7693(4) 0.0378(10) Uani 1 1 d . . .
C9 C 0.2128(4) 0.3914(4) 0.8953(4) 0.0403(10) Uani 1 1 d . . .
C10 C 0.2389(5) 0.2802(4) 1.0937(4) 0.0422(11) Uani 1 1 d . . .
C11 C 0.3679(5) 0.2073(5) 1.0963(5) 0.0608(14) Uani 1 1 d . . .
H11A H 0.4153 0.1750 1.0202 0.073 Uiso 1 1 calc R . .
C12 C 0.4283(6) 0.1813(6) 1.2117(6) 0.0734(18) Uani 1 1 d . . .
H12A H 0.5170 0.1331 1.2118 0.088 Uiso 1 1 calc R . .
C13 C 0.3623(7) 0.2236(6) 1.3230(6) 0.0781(19) Uani 1 1 d . . .
H13A H 0.4050 0.2067 1.3998 0.094 Uiso 1 1 calc R . .
C14 C 0.2294(8) 0.2931(7) 1.3224(5) 0.086(2) Uani 1 1 d . . .
H14A H 0.1814 0.3205 1.3996 0.103 Uiso 1 1 calc R . .
C15 C 0.1675(6) 0.3220(5) 1.2080(5) 0.0633(14) Uani 1 1 d . . .
H15A H 0.0784 0.3692 1.2080 0.076 Uiso 1 1 calc R . .
C16 C 0.0680(4) 0.3642(4) 0.7125(4) 0.0410(11) Uani 1 1 d . . .
C17 C 0.0301(4) 0.2397(4) 0.7720(4) 0.0369(10) Uani 1 1 d . . .
C18 C 0.1146(5) 0.1182(5) 0.7624(4) 0.0456(11) Uani 1 1 d . . .
C19 C 0.0718(6) 0.0034(5) 0.8050(5) 0.0620(14) Uani 1 1 d . . .
H19A H 0.1302 -0.0785 0.7957 0.074 Uiso 1 1 calc R . .
C20 C -0.0583(6) 0.0119(6) 0.8612(5) 0.0664(16) Uani 1 1 d . . .
H20A H -0.0885 -0.0640 0.8904 0.080 Uiso 1 1 calc R . .
C21 C -0.1411(5) 0.1324(6) 0.8732(4) 0.0547(13) Uani 1 1 d . . .
C22 C -0.1005(5) 0.2474(5) 0.8275(4) 0.0483(12) Uani 1 1 d . . .
H22A H -0.1603 0.3288 0.8342 0.058 Uiso 1 1 calc R . .

loop_
_atom_site_aniso_label
_atom_site_aniso_U_11
_atom_site_aniso_U_22
_atom_site_aniso_U_33
_atom_site_aniso_U_23
_atom_site_aniso_U_13
_atom_site_aniso_U_12
Cl1 0.0670(10) 0.1405(16) 0.0793(10) 0.0089(10) 0.0103(8) -0.0652(10)
Cl2 0.0500(8) 0.0750(10) 0.0865(10) 0.0015(8) 0.0053(7) -0.0094(7)
S1 0.0763(10) 0.0775(10) 0.0640(9) 0.0237(7) -0.0370(7) -0.0500(8)
S2 0.0719(9) 0.0666(9) 0.0655(9) 0.0210(7) -0.0294(7) -0.0476(8)
O1 0.067(2) 0.080(2) 0.056(2) 0.0293(18) -0.0339(18) -0.0480(19)
N1 0.054(2) 0.060(3) 0.050(2) 0.021(2) -0.0188(19) -0.034(2)
N2 0.046(2) 0.066(3) 0.043(2) 0.012(2) -0.0134(18) -0.030(2)
C1 0.101(5) 0.059(4) 0.064(4) 0.003(3) -0.011(3) -0.032(3)
C2 0.133(7) 0.050(4) 0.083(5) 0.014(3) -0.029(5) -0.042(4)
C3 0.116(6) 0.098(6) 0.081(4) 0.039(4) -0.037(4) -0.076(5)
C4 0.068(4) 0.104(5) 0.098(5) 0.037(4) 0.000(3) -0.047(4)
C5 0.060(4) 0.067(4) 0.089(4) 0.024(3) -0.008(3) -0.022(3)
C6 0.051(3) 0.046(3) 0.049(3) 0.013(2) -0.014(2) -0.024(2)
C7 0.038(2) 0.052(3) 0.046(3) 0.006(2) -0.011(2) -0.019(2)
C8 0.034(2) 0.043(3) 0.042(2) 0.007(2) -0.0090(19) -0.019(2)
C9 0.034(2) 0.049(3) 0.043(2) 0.003(2) -0.0070(19) -0.020(2)
C10 0.048(3) 0.046(3) 0.041(3) 0.008(2) -0.009(2) -0.026(2)
C11 0.045(3) 0.074(4) 0.063(3) 0.019(3) -0.005(2) -0.017(3)
C12 0.057(3) 0.089(4) 0.082(4) 0.044(4) -0.028(3) -0.033(3)
C13 0.103(5) 0.090(5) 0.057(4) 0.031(3) -0.040(4) -0.050(4)
C14 0.111(6) 0.103(5) 0.044(3) -0.002(3) -0.008(3) -0.024(4)
C15 0.064(4) 0.067(4) 0.055(3) 0.000(3) -0.004(3) -0.006(3)
C16 0.038(2) 0.048(3) 0.042(3) 0.010(2) -0.006(2) -0.021(2)
C17 0.040(2) 0.046(3) 0.031(2) 0.0044(19) -0.0076(18) -0.022(2)
C18 0.051(3) 0.049(3) 0.041(3) 0.005(2) -0.006(2) -0.021(2)
C19 0.083(4) 0.052(3) 0.056(3) 0.005(3) -0.008(3) -0.025(3)
C20 0.094(5) 0.065(4) 0.055(3) 0.018(3) -0.011(3) -0.054(4)
C21 0.051(3) 0.079(4) 0.045(3) 0.010(3) -0.003(2) -0.041(3)
C22 0.044(3) 0.057(3) 0.049(3) 0.007(2) -0.011(2) -0.021(2)

loop_
_atom_type_symbol
_atom_type_description
_atom_type_scat_dispersion_real
_atom_type_scat_dispersion_imag
_atom_type_scat_source
C C 0.0033 0.0016 'International Tables Vol C Tables 4.2.6.8 and 6.1.1.4'
H H 0.0000 0.0000 'International Tables Vol C Tables 4.2.6.8 and 6.1.1.4'
N N 0.0061 0.0033 'International Tables Vol C Tables 4.2.6.8 and 6.1.1.4'
O O 0.0106 0.0060 'International Tables Vol C Tables 4.2.6.8 and 6.1.1.4'
S S 0.1246 0.1234 'International Tables Vol C Tables 4.2.6.8 and 6.1.1.4'
Cl Cl 0.1484 0.1585 'International Tables Vol C Tables 4.2.6.8 and 6.1.1.4'

loop_
_geom_angle_atom_site_label_1
_geom_angle_atom_site_label_2
_geom_angle_atom_site_label_3
_geom_angle
_geom_angle_site_symmetry_1
_geom_angle_site_symmetry_3
_geom_angle_publ_flag
C9 S1 S2 96.45(15) . . ?
C7 S2 S1 95.10(16) . . ?
C7 N1 C6 124.0(4) . . ?
C7 N1 H1A 118.0 . . ?
C6 N1 H1A 118.0 . . ?
C9 N2 C10 119.8(4) . . ?
C6 C1 C2 117.5(6) . . ?
C6 C1 H1B 121.3 . . ?
C2 C1 H1B 121.3 . . ?
C3 C2 C1 120.7(6) . . ?
C3 C2 H2B 119.7 . . ?
C1 C2 H2B 119.7 . . ?
C4 C3 C2 120.4(6) . . ?
C4 C3 H3A 119.8 . . ?
C2 C3 H3A 119.8 . . ?
C3 C4 C5 121.0(7) . . ?
C3 C4 H4A 119.5 . . ?
C5 C4 H4A 119.5 . . ?
C6 C5 C4 118.9(6) . . ?
C6 C5 H5A 120.5 . . ?
C4 C5 H5A 120.5 . . ?
C1 C6 C5 121.5(5) . . ?
C1 C6 N1 119.3(5) . . ?
C5 C6 N1 119.1(5) . . ?
N1 C7 C8 126.3(4) . . ?
N1 C7 S2 115.7(3) . . ?
C8 C7 S2 118.0(3) . . ?
C7 C8 C9 117.2(4) . . ?
C7 C8 C16 119.0(4) . . ?
C9 C8 C16 123.7(4) . . ?
N2 C9 C8 127.0(4) . . ?
N2 C9 S1 120.0(3) . . ?
C8 C9 S1 113.0(3) . . ?
C11 C10 C15 119.3(4) . . ?
C11 C10 N2 121.1(4) . . ?
C15 C10 N2 119.6(4) . . ?
C10 C11 C12 120.1(5) . . ?
C10 C11 H11A 119.9 . . ?
C12 C11 H11A 119.9 . . ?
C13 C12 C11 121.6(6) . . ?
C13 C12 H12A 119.2 . . ?
C11 C12 H12A 119.2 . . ?
C12 C13 C14 118.9(5) . . ?
C12 C13 H13A 120.5 . . ?
C14 C13 H13A 120.5 . . ?
C15 C14 C13 120.6(6) . . ?
C15 C14 H14A 119.7 . . ?
C13 C14 H14A 119.7 . . ?
C10 C15 C14 119.5(5) . . ?
C10 C15 H15A 120.3 . . ?
C14 C15 H15A 120.3 . . ?
O1 C16 C8 122.3(4) . . ?
O1 C16 C17 116.4(4) . . ?
C8 C16 C17 121.3(4) . . ?
C18 C17 C22 118.7(4) . . ?
C18 C17 C16 122.7(4) . . ?
C22 C17 C16 118.3(4) . . ?
C17 C18 C19 121.6(5) . . ?
C17 C18 Cl2 119.3(3) . . ?
C19 C18 Cl2 119.1(4) . . ?
C20 C19 C18 119.4(5) . . ?
C20 C19 H19A 120.3 . . ?
C18 C19 H19A 120.3 . . ?
C21 C20 C19 119.0(5) . . ?
C21 C20 H20A 120.5 . . ?
C19 C20 H20A 120.5 . . ?
C20 C21 C22 121.9(5) . . ?
C20 C21 Cl1 119.3(4) . . ?
C22 C21 Cl1 118.8(5) . . ?
C17 C22 C21 119.3(5) . . ?
C17 C22 H22A 120.3 . . ?
C21 C22 H22A 120.3 . . ?

loop_
_geom_bond_atom_site_label_1
_geom_bond_atom_site_label_2
_geom_bond_distance
_geom_bond_site_symmetry_2
_geom_bond_publ_flag
Cl1 C21 1.745(5) . ?
Cl2 C18 1.742(5) . ?
S1 C9 1.804(4) . ?
S1 S2 2.0699(19) . ?
S2 C7 1.747(4) . ?
O1 C16 1.233(5) . ?
N1 C7 1.323(5) . ?
N1 C6 1.437(5) . ?
N1 H1A 0.8600 . ?
N2 C9 1.270(5) . ?
N2 C10 1.418(5) . ?
C1 C6 1.365(7) . ?
C1 C2 1.417(8) . ?
C1 H1B 0.9300 . ?
C2 C3 1.355(9) . ?
C2 H2B 0.9300 . ?
C3 C4 1.336(9) . ?
C3 H3A 0.9300 . ?
C4 C5 1.388(7) . ?
C4 H4A 0.9300 . ?
C5 C6 1.371(7) . ?
C5 H5A 0.9300 . ?
C7 C8 1.399(6) . ?
C8 C9 1.446(5) . ?
C8 C16 1.439(5) . ?
C10 C11 1.364(7) . ?
C10 C15 1.381(7) . ?
C11 C12 1.380(7) . ?
C11 H11A 0.9300 . ?
C12 C13 1.335(9) . ?
C12 H12A 0.9300 . ?
C13 C14 1.384(9) . ?
C13 H13A 0.9300 . ?
C14 C15 1.380(7) . ?
C14 H14A 0.9300 . ?
C15 H15A 0.9300 . ?
C16 C17 1.511(5) . ?
C17 C18 1.366(6) . ?
C17 C22 1.384(6) . ?
C18 C19 1.388(6) . ?
C19 C20 1.382(8) . ?
C19 H19A 0.9300 . ?
C20 C21 1.353(8) . ?
C20 H20A 0.9300 . ?
C21 C22 1.389(6) . ?
C22 H22A 0.9300 . ?

loop_
_geom_torsion_atom_site_label_1
_geom_torsion_atom_site_label_2
_geom_torsion_atom_site_label_3
_geom_torsion_atom_site_label_4
_geom_torsion
_geom_torsion_site_symmetry_1
_geom_torsion_site_symmetry_2
_geom_torsion_site_symmetry_3
_geom_torsion_site_symmetry_4
_geom_torsion_publ_flag
C9 S1 S2 C7 -2.6(2) . . . . ?
C6 C1 C2 C3 1.2(9) . . . . ?
C1 C2 C3 C4 0.7(10) . . . . ?
C2 C3 C4 C5 -1.3(10) . . . . ?
C3 C4 C5 C6 0.0(10) . . . . ?
C2 C1 C6 C5 -2.5(8) . . . . ?
C2 C1 C6 N1 179.5(5) . . . . ?
C4 C5 C6 C1 2.0(8) . . . . ?
C4 C5 C6 N1 180.0(5) . . . . ?
C7 N1 C6 C1 -101.0(6) . . . . ?
C7 N1 C6 C5 80.9(6) . . . . ?
C6 N1 C7 C8 -174.4(5) . . . . ?
C6 N1 C7 S2 7.0(6) . . . . ?
S1 S2 C7 N1 179.4(4) . . . . ?
S1 S2 C7 C8 0.8(4) . . . . ?
N1 C7 C8 C9 -176.3(5) . . . . ?
S2 C7 C8 C9 2.2(6) . . . . ?
N1 C7 C8 C16 3.8(7) . . . . ?
S2 C7 C8 C16 -177.7(3) . . . . ?
C10 N2 C9 C8 176.9(4) . . . . ?
C10 N2 C9 S1 -3.3(6) . . . . ?
C7 C8 C9 N2 175.2(5) . . . . ?
C16 C8 C9 N2 -4.8(8) . . . . ?
C7 C8 C9 S1 -4.5(5) . . . . ?
C16 C8 C9 S1 175.4(4) . . . . ?
S2 S1 C9 N2 -175.6(4) . . . . ?
S2 S1 C9 C8 4.2(3) . . . . ?
C9 N2 C10 C11 -72.5(6) . . . . ?
C9 N2 C10 C15 110.4(5) . . . . ?
C15 C10 C11 C12 -3.1(7) . . . . ?
N2 C10 C11 C12 179.8(4) . . . . ?
C10 C11 C12 C13 1.4(8) . . . . ?
C11 C12 C13 C14 1.2(9) . . . . ?
C12 C13 C14 C15 -2.1(10) . . . . ?
C11 C10 C15 C14 2.2(8) . . . . ?
N2 C10 C15 C14 179.3(5) . . . . ?
C13 C14 C15 C10 0.4(9) . . . . ?
C7 C8 C16 O1 -9.0(7) . . . . ?
C9 C8 C16 O1 171.1(5) . . . . ?
C7 C8 C16 C17 169.5(4) . . . . ?
C9 C8 C16 C17 -10.4(7) . . . . ?
O1 C16 C17 C18 103.4(5) . . . . ?
C8 C16 C17 C18 -75.2(6) . . . . ?
O1 C16 C17 C22 -70.3(6) . . . . ?
C8 C16 C17 C22 111.1(5) . . . . ?
C22 C17 C18 C19 1.1(7) . . . . ?
C16 C17 C18 C19 -172.5(4) . . . . ?
C22 C17 C18 Cl2 -178.9(3) . . . . ?
C16 C17 C18 Cl2 7.5(6) . . . . ?
C17 C18 C19 C20 -1.6(7) . . . . ?
Cl2 C18 C19 C20 178.4(4) . . . . ?
C18 C19 C20 C21 0.1(7) . . . . ?
C19 C20 C21 C22 1.8(8) . . . . ?
C19 C20 C21 Cl1 -176.9(4) . . . . ?
C18 C17 C22 C21 0.8(6) . . . . ?
C16 C17 C22 C21 174.7(4) . . . . ?
C20 C21 C22 C17 -2.3(7) . . . . ?
Cl1 C21 C22 C17 176.4(3) . . . . ?

loop_
_cod_related_entry_id
_cod_related_entry_database
_cod_related_entry_code
1 ChemSpider 21173421
